data_7054683
loop_
_publ_author_name
'Ghosh, Biswa Nath'
'Lentz, Dieter'
'Schlecht, Sabine'

_publ_section_title
;
 Substituent effects in solution speciation of the mononuclear and
 dinuclear trimethylplatinum(iv) iodide complexes of pyridines
;
_journal_issue 5
_journal_name_full 'New J. Chem.'
_journal_page_first 3536
_journal_paper_doi 10.1039/C4NJ02426E
_journal_volume 39
_journal_year 2015
_chemical_formula_moiety 'C18 H26 I2 N4 Pt2'
_chemical_formula_sum 'C18 H26 I2 N4 Pt2'
_chemical_formula_weight 942.41
_space_group_crystal_system monoclinic
_space_group_IT_number 14
_space_group_name_Hall '-P 2yn'
_space_group_name_H-M_alt 'P 1 21/n 1'
_symmetry_space_group_name_Hall '-P 2yn'
_symmetry_space_group_name_H-M 'P 1 21/n 1'
_atom_sites_solution_hydrogens geom
_audit_creation_method SHELXL-2014
_audit_update_record
;
2014-12-29 deposited with the CCDC.
2015-02-16 downloaded from the CCDC.
;
_cell_angle_alpha 90
_cell_angle_beta 99.0938(19)
_cell_angle_gamma 90
_cell_formula_units_Z 4
_cell_length_a 8.88211(18)
_cell_length_b 12.0880(2)
_cell_length_c 22.6364(5)
_cell_measurement_reflns_used 6186
_cell_measurement_temperature 173(2)
_cell_measurement_theta_max 30.6990
_cell_measurement_theta_min 2.3580
_cell_volume 2399.85(8)
_computing_cell_refinement
;
CrysAlisPro, Agilent Technologies,
Version 1.171.36.28 (release 01-02-2013 CrysAlis171 .NET)
(compiled Feb  1 2013,16:14:44)
;
_computing_data_collection
;
CrysAlisPro, Agilent Technologies,
Version 1.171.36.28 (release 01-02-2013 CrysAlis171 .NET)
(compiled Feb  1 2013,16:14:44)
;
_computing_data_reduction
;
CrysAlisPro, Agilent Technologies,
Version 1.171.36.28 (release 01-02-2013 CrysAlis171 .NET)
(compiled Feb  1 2013,16:14:44)
;
_computing_molecular_graphics 'Mercury v3.3 (Macrae et al., 2008)'
_computing_publication_material 'WinGX (Farrugia, 2012)'
_computing_structure_refinement 'SHELXL-2014 (Sheldrick, 2014)'
_computing_structure_solution
;
SUPERFLIP, J. Appl. Cryst. (2007) 40, 786-790
;
_diffrn_ambient_temperature 173(2)
_diffrn_detector_area_resol_mean 16.0107
_diffrn_measured_fraction_theta_full 0.979
_diffrn_measured_fraction_theta_max 0.999
_diffrn_measurement_device_type 'SuperNova, Single source at offset, Eos'
_diffrn_measurement_method '\w scans'
_diffrn_radiation_monochromator mirror
_diffrn_radiation_source 'SuperNova (Mo) X-ray Source'
_diffrn_radiation_type MoK\a
_diffrn_radiation_wavelength 0.71073
_diffrn_reflns_av_R_equivalents 0.0335
_diffrn_reflns_av_unetI/netI 0.0459
_diffrn_reflns_Laue_measured_fraction_full 0.979
_diffrn_reflns_Laue_measured_fraction_max 0.999
_diffrn_reflns_limit_h_max 9
_diffrn_reflns_limit_h_min -10
_diffrn_reflns_limit_k_max 14
_diffrn_reflns_limit_k_min -13
_diffrn_reflns_limit_l_max 21
_diffrn_reflns_limit_l_min -26
_diffrn_reflns_number 8366
_diffrn_reflns_point_group_measured_fraction_full 0.979
_diffrn_reflns_point_group_measured_fraction_max 0.999
_diffrn_reflns_theta_full 25.242
_diffrn_reflns_theta_max 24.999
_diffrn_reflns_theta_min 1.915
_exptl_absorpt_coefficient_mu 14.228
_exptl_absorpt_correction_T_max 0.344
_exptl_absorpt_correction_T_min 0.147
_exptl_absorpt_correction_type analytical
_exptl_absorpt_process_details
;
CrysAlisPro, Agilent Technologies,
Version 1.171.36.28 (release 01-02-2013 CrysAlis171 .NET)
(compiled Feb  1 2013,16:14:44)
Analytical numeric absorption correction using a multifaceted crystal
            model based on expressions derived by R.C. Clark & J.S. Reid.
(Clark, R. C. & Reid, J. S. (1995). Acta Cryst. A51, 887-897)
;
_exptl_crystal_colour pale-yellow
_exptl_crystal_density_diffrn 2.608
_exptl_crystal_density_method 'not measured'
_exptl_crystal_description block
_exptl_crystal_F_000 1696
_exptl_crystal_size_max 0.450
_exptl_crystal_size_mid 0.350
_exptl_crystal_size_min 0.160
_refine_diff_density_max 1.431
_refine_diff_density_min -1.323
_refine_diff_density_rms 0.204
_refine_ls_extinction_method none
_refine_ls_goodness_of_fit_ref 1.042
_refine_ls_hydrogen_treatment constr
_refine_ls_matrix_type full
_refine_ls_number_parameters 241
_refine_ls_number_reflns 4241
_refine_ls_number_restraints 0
_refine_ls_restrained_S_all 1.042
_refine_ls_R_factor_all 0.0339
_refine_ls_R_factor_gt 0.0302
_refine_ls_shift/su_max 0.001
_refine_ls_shift/su_mean 0.000
_refine_ls_structure_factor_coef Fsqd
_refine_ls_weighting_details 'w=1/[\s^2^(Fo^2^)+(0.0220P)^2^] where P=(Fo^2^+2Fc^2^)/3'
_refine_ls_weighting_scheme calc
_refine_ls_wR_factor_gt 0.0649
_refine_ls_wR_factor_ref 0.0669
_reflns_Friedel_coverage 0.000
_reflns_number_gt 3853
_reflns_number_total 4241
_reflns_threshold_expression 'I > 2\s(I)'
_cod_data_source_file c4nj02426e2.cif
_cod_data_source_block syn-[PtMe3(4-CNpy)I]2
_cod_depositor_comments 'Adding full bibliography for 7054680--7054686.cif.'
_cod_original_cell_volume 2399.86(9)
_cod_database_code 7054683
_shelx_space_group_comment
;
The symmetry employed for this shelxl refinement is uniquely defined
by the following loop, which should always be used as a source of
symmetry information in preference to the above space-group names.
They are only intended as comments.
;
_shelx_estimated_absorpt_t_min 0.060
_shelx_estimated_absorpt_t_max 0.209
_shelxl_version_number 2014-3

loop_
_space_group_symop_operation_xyz
'x, y, z'
'-x+1/2, y+1/2, -z+1/2'
'-x, -y, -z'
'x-1/2, -y-1/2, z-1/2'

loop_
_atom_site_label
_atom_site_type_symbol
_atom_site_fract_x
_atom_site_fract_y
_atom_site_fract_z
_atom_site_U_iso_or_equiv
_atom_site_adp_type
_atom_site_occupancy
_atom_site_site_symmetry_order
_atom_site_calc_flag
_atom_site_refinement_flags_posn
_atom_site_refinement_flags_adp
Pt1 Pt 0.40273(3) 0.57907(2) 0.27187(2) 0.02052(9) Uani 1 1 d . .
Pt2 Pt 0.74680(3) 0.44035(2) 0.38638(2) 0.02189(9) Uani 1 1 d . .
I1 I 0.71511(5) 0.54602(4) 0.27549(2) 0.02547(12) Uani 1 1 d . .
I2 I 0.43135(5) 0.45478(4) 0.37705(2) 0.02409(12) Uani 1 1 d . .
N1 N 0.4477(5) 0.7305(5) 0.3254(2) 0.0207(12) Uani 1 1 d . .
N2 N 0.7773(6) 0.6044(5) 0.4297(2) 0.0251(14) Uani 1 1 d . .
N3 N 0.5331(7) 1.1088(6) 0.4481(3) 0.0472(18) Uani 1 1 d . .
N4 N 0.8689(7) 0.9901(6) 0.5468(3) 0.0485(19) Uani 1 1 d . .
C1 C 0.3586(8) 0.4405(6) 0.2215(3) 0.038(2) Uani 1 1 d . .
H1A H 0.2629 0.4073 0.2292 0.057 Uiso 1 1 calc R U
H1B H 0.4420 0.3874 0.2319 0.057 Uiso 1 1 calc R U
H1C H 0.3495 0.4598 0.1790 0.057 Uiso 1 1 calc R U
C2 C 0.3770(8) 0.6669(7) 0.1937(3) 0.0376(19) Uani 1 1 d . .
H2A H 0.4720 0.6639 0.1768 0.056 Uiso 1 1 calc R U
H2B H 0.3528 0.7440 0.2016 0.056 Uiso 1 1 calc R U
H2C H 0.2941 0.6347 0.1652 0.056 Uiso 1 1 calc R U
C3 C 0.1733(7) 0.6000(7) 0.2679(3) 0.0361(19) Uani 1 1 d . .
H3A H 0.1226 0.5911 0.2264 0.054 Uiso 1 1 calc R U
H3B H 0.1529 0.6744 0.2820 0.054 Uiso 1 1 calc R U
H3C H 0.1341 0.5447 0.2932 0.054 Uiso 1 1 calc R U
C4 C 0.7268(8) 0.2863(6) 0.3488(3) 0.039(2) Uani 1 1 d . .
H4A H 0.8272 0.2509 0.3536 0.058 Uiso 1 1 calc R U
H4B H 0.6859 0.2926 0.3061 0.058 Uiso 1 1 calc R U
H4C H 0.6576 0.2414 0.3686 0.058 Uiso 1 1 calc R U
C5 C 0.9782(7) 0.4221(6) 0.3920(4) 0.041(2) Uani 1 1 d . .
H5A H 1.0301 0.4681 0.4247 0.062 Uiso 1 1 calc R U
H5B H 1.0093 0.4452 0.3542 0.062 Uiso 1 1 calc R U
H5C H 1.0057 0.3444 0.3998 0.062 Uiso 1 1 calc R U
C6 C 0.7689(8) 0.3621(7) 0.4673(3) 0.041(2) Uani 1 1 d . .
H6A H 0.6678 0.3512 0.4785 0.061 Uiso 1 1 calc R U
H6B H 0.8314 0.4074 0.4977 0.061 Uiso 1 1 calc R U
H6C H 0.8181 0.2901 0.4645 0.061 Uiso 1 1 calc R U
C7 C 0.3769(7) 0.7497(6) 0.3733(3) 0.0233(15) Uani 1 1 d . .
H7 H 0.3096 0.6951 0.3843 0.028 Uiso 1 1 calc R U
C8 C 0.3986(7) 0.8439(6) 0.4062(3) 0.0237(15) Uani 1 1 d . .
H8 H 0.3480 0.8543 0.4398 0.028 Uiso 1 1 calc R U
C9 C 0.4947(7) 0.9241(6) 0.3904(3) 0.0235(16) Uani 1 1 d . .
C10 C 0.5687(7) 0.9057(6) 0.3429(3) 0.0268(17) Uani 1 1 d . .
H10 H 0.6373 0.9593 0.3318 0.032 Uiso 1 1 calc R U
C11 C 0.5429(7) 0.8086(6) 0.3111(3) 0.0249(16) Uani 1 1 d . .
H11 H 0.5944 0.7966 0.2780 0.030 Uiso 1 1 calc R U
C12 C 0.7060(7) 0.6288(6) 0.4763(3) 0.0283(17) Uani 1 1 d . .
H12 H 0.6380 0.5759 0.4884 0.034 Uiso 1 1 calc R U
C13 C 0.7274(7) 0.7272(6) 0.5070(3) 0.0309(18) Uani 1 1 d . .
H13 H 0.6756 0.7416 0.5398 0.037 Uiso 1 1 calc R U
C14 C 0.8252(7) 0.8041(6) 0.4894(3) 0.0278(17) Uani 1 1 d . .
C15 C 0.9003(7) 0.7808(6) 0.4420(3) 0.0245(16) Uani 1 1 d . .
H15 H 0.9686 0.8330 0.4293 0.029 Uiso 1 1 calc R U
C16 C 0.8743(7) 0.6804(6) 0.4135(3) 0.0267(16) Uani 1 1 d . .
H16 H 0.9267 0.6641 0.3810 0.032 Uiso 1 1 calc R U
C17 C 0.5172(8) 1.0270(7) 0.4231(3) 0.0311(17) Uani 1 1 d . .
C18 C 0.8509(8) 0.9103(7) 0.5208(3) 0.0337(19) Uani 1 1 d . .

loop_
_atom_site_aniso_label
_atom_site_aniso_U_11
_atom_site_aniso_U_22
_atom_site_aniso_U_33
_atom_site_aniso_U_23
_atom_site_aniso_U_13
_atom_site_aniso_U_12
Pt1 0.01362(14) 0.02559(16) 0.02127(15) -0.00122(12) -0.00056(10) -0.00323(10)
Pt2 0.01449(14) 0.02286(16) 0.02685(16) -0.00238(12) -0.00129(11) 0.00034(10)
I1 0.0170(2) 0.0352(3) 0.0254(2) -0.0024(2) 0.00733(18) -0.00083(18)
I2 0.0166(2) 0.0273(3) 0.0287(3) 0.0038(2) 0.00472(18) -0.00327(18)
N1 0.014(3) 0.026(3) 0.022(3) 0.001(3) 0.000(2) 0.001(2)
N2 0.020(3) 0.031(4) 0.022(3) 0.002(3) 0.000(2) -0.008(3)
N3 0.058(5) 0.037(5) 0.046(4) -0.008(4) 0.007(3) -0.014(4)
N4 0.054(4) 0.030(4) 0.067(5) -0.015(4) 0.028(4) -0.017(3)
C1 0.035(4) 0.038(5) 0.038(5) -0.017(4) -0.001(4) -0.012(3)
C2 0.044(4) 0.044(5) 0.023(4) 0.006(4) 0.001(3) -0.004(4)
C3 0.019(4) 0.041(5) 0.047(5) 0.001(4) 0.003(3) 0.001(3)
C4 0.032(4) 0.036(5) 0.051(5) -0.013(4) 0.015(4) -0.002(3)
C5 0.023(4) 0.040(5) 0.059(6) -0.003(4) 0.001(4) 0.008(3)
C6 0.054(5) 0.033(5) 0.030(4) 0.006(4) -0.007(4) 0.004(4)
C7 0.020(3) 0.027(4) 0.024(4) -0.001(3) 0.006(3) 0.004(3)
C8 0.032(4) 0.025(4) 0.014(3) 0.000(3) 0.004(3) 0.003(3)
C9 0.024(4) 0.023(4) 0.023(4) 0.002(3) 0.002(3) 0.001(3)
C10 0.020(3) 0.027(4) 0.035(4) 0.007(4) 0.007(3) -0.003(3)
C11 0.018(3) 0.031(4) 0.025(4) 0.003(3) 0.004(3) -0.002(3)
C12 0.029(4) 0.029(4) 0.027(4) 0.001(4) 0.007(3) -0.007(3)
C13 0.034(4) 0.037(5) 0.023(4) -0.001(4) 0.009(3) 0.003(3)
C14 0.025(4) 0.023(4) 0.032(4) 0.003(3) -0.005(3) 0.003(3)
C15 0.019(3) 0.029(4) 0.025(4) -0.001(3) 0.004(3) -0.008(3)
C16 0.018(3) 0.034(4) 0.030(4) -0.005(4) 0.008(3) -0.004(3)
C17 0.039(4) 0.031(5) 0.024(4) 0.004(4) 0.006(3) -0.005(4)
C18 0.029(4) 0.035(5) 0.039(5) -0.007(4) 0.010(3) -0.007(3)

loop_
_atom_type_symbol
_atom_type_description
_atom_type_scat_dispersion_real
_atom_type_scat_dispersion_imag
_atom_type_scat_source
C C 0.0033 0.0016 'International Tables Vol C Tables 4.2.6.8 and 6.1.1.4'
H H 0.0000 0.0000 'International Tables Vol C Tables 4.2.6.8 and 6.1.1.4'
N N 0.0061 0.0033 'International Tables Vol C Tables 4.2.6.8 and 6.1.1.4'
I I -0.4742 1.8119 'International Tables Vol C Tables 4.2.6.8 and 6.1.1.4'
Pt Pt -1.7033 8.3905 'International Tables Vol C Tables 4.2.6.8 and 6.1.1.4'

loop_
_geom_angle_atom_site_label_1
_geom_angle_atom_site_label_2
_geom_angle_atom_site_label_3
_geom_angle
C1 Pt1 C3 88.5(3)
C1 Pt1 C2 87.5(3)
C3 Pt1 C2 85.6(3)
C1 Pt1 N1 179.1(3)
C3 Pt1 N1 90.8(3)
C2 Pt1 N1 91.8(3)
C1 Pt1 I1 90.1(2)
C3 Pt1 I1 178.6(2)
C2 Pt1 I1 94.2(2)
N1 Pt1 I1 90.57(12)
C1 Pt1 I2 91.1(2)
C3 Pt1 I2 93.5(2)
C2 Pt1 I2 178.3(2)
N1 Pt1 I2 89.65(14)
I1 Pt1 I2 86.668(14)
C6 Pt2 C4 86.6(3)
C6 Pt2 C5 86.6(3)
C4 Pt2 C5 87.0(3)
C6 Pt2 N2 91.7(3)
C4 Pt2 N2 177.5(3)
C5 Pt2 N2 91.0(3)
C6 Pt2 I2 92.9(2)
C4 Pt2 I2 90.30(19)
C5 Pt2 I2 177.3(2)
N2 Pt2 I2 91.66(13)
C6 Pt2 I1 179.6(2)
C4 Pt2 I1 93.0(2)
C5 Pt2 I1 93.6(2)
N2 Pt2 I1 88.64(14)
I2 Pt2 I1 86.898(14)
Pt2 I1 Pt1 92.888(15)
Pt2 I2 Pt1 93.052(14)
C11 N1 C7 117.5(6)
C11 N1 Pt1 121.4(4)
C7 N1 Pt1 121.1(4)
C12 N2 C16 117.6(6)
C12 N2 Pt2 120.3(5)
C16 N2 Pt2 122.0(5)
Pt1 C1 H1A 109.5
Pt1 C1 H1B 109.5
H1A C1 H1B 109.5
Pt1 C1 H1C 109.5
H1A C1 H1C 109.5
H1B C1 H1C 109.5
Pt1 C2 H2A 109.5
Pt1 C2 H2B 109.5
H2A C2 H2B 109.5
Pt1 C2 H2C 109.5
H2A C2 H2C 109.5
H2B C2 H2C 109.5
Pt1 C3 H3A 109.5
Pt1 C3 H3B 109.5
H3A C3 H3B 109.5
Pt1 C3 H3C 109.5
H3A C3 H3C 109.5
H3B C3 H3C 109.5
Pt2 C4 H4A 109.5
Pt2 C4 H4B 109.5
H4A C4 H4B 109.5
Pt2 C4 H4C 109.5
H4A C4 H4C 109.5
H4B C4 H4C 109.5
Pt2 C5 H5A 109.5
Pt2 C5 H5B 109.5
H5A C5 H5B 109.5
Pt2 C5 H5C 109.5
H5A C5 H5C 109.5
H5B C5 H5C 109.5
Pt2 C6 H6A 109.5
Pt2 C6 H6B 109.5
H6A C6 H6B 109.5
Pt2 C6 H6C 109.5
H6A C6 H6C 109.5
H6B C6 H6C 109.5
N1 C7 C8 122.6(6)
N1 C7 H7 118.7
C8 C7 H7 118.7
C7 C8 C9 119.2(6)
C7 C8 H8 120.4
C9 C8 H8 120.4
C10 C9 C8 119.1(6)
C10 C9 C17 120.0(7)
C8 C9 C17 121.0(6)
C9 C10 C11 119.3(7)
C9 C10 H10 120.3
C11 C10 H10 120.3
N1 C11 C10 122.3(6)
N1 C11 H11 118.9
C10 C11 H11 118.9
N2 C12 C13 122.8(7)
N2 C12 H12 118.6
C13 C12 H12 118.6
C14 C13 C12 118.7(7)
C14 C13 H13 120.6
C12 C13 H13 120.6
C13 C14 C15 119.6(7)
C13 C14 C18 120.5(7)
C15 C14 C18 119.9(7)
C16 C15 C14 118.6(6)
C16 C15 H15 120.7
C14 C15 H15 120.7
N2 C16 C15 122.6(6)
N2 C16 H16 118.7
C15 C16 H16 118.7
N3 C17 C9 178.8(9)
N4 C18 C14 177.4(9)

loop_
_geom_bond_atom_site_label_1
_geom_bond_atom_site_label_2
_geom_bond_distance
Pt1 C1 2.030(7)
Pt1 C3 2.042(6)
Pt1 C2 2.045(7)
Pt1 N1 2.196(5)
Pt1 I1 2.7916(5)
Pt1 I2 2.7927(5)
Pt2 C6 2.043(7)
Pt2 C4 2.044(7)
Pt2 C5 2.051(6)
Pt2 N2 2.209(6)
Pt2 I2 2.7819(5)
Pt2 I1 2.7906(5)
N1 C11 1.341(8)
N1 C7 1.357(7)
N2 C12 1.346(8)
N2 C16 1.350(8)
N3 C17 1.136(10)
N4 C18 1.128(9)
C1 H1A 0.9800
C1 H1B 0.9800
C1 H1C 0.9800
C2 H2A 0.9800
C2 H2B 0.9800
C2 H2C 0.9800
C3 H3A 0.9800
C3 H3B 0.9800
C3 H3C 0.9800
C4 H4A 0.9800
C4 H4B 0.9800
C4 H4C 0.9800
C5 H5A 0.9800
C5 H5B 0.9800
C5 H5C 0.9800
C6 H6A 0.9800
C6 H6B 0.9800
C6 H6C 0.9800
C7 C8 1.357(9)
C7 H7 0.9500
C8 C9 1.376(9)
C8 H8 0.9500
C9 C10 1.365(9)
C9 C17 1.446(10)
C10 C11 1.376(10)
C10 H10 0.9500
C11 H11 0.9500
C12 C13 1.376(10)
C12 H12 0.9500
C13 C14 1.374(10)
C13 H13 0.9500
C14 C15 1.378(9)
C14 C18 1.469(10)
C15 C16 1.377(9)
C15 H15 0.9500
C16 H16 0.9500

loop_
_geom_torsion_atom_site_label_1
_geom_torsion_atom_site_label_2
_geom_torsion_atom_site_label_3
_geom_torsion_atom_site_label_4
_geom_torsion
C11 N1 C7 C8 0.4(9)
Pt1 N1 C7 C8 -177.9(5)
N1 C7 C8 C9 0.6(10)
C7 C8 C9 C10 -1.6(10)
C7 C8 C9 C17 178.0(6)
C8 C9 C10 C11 1.4(10)
C17 C9 C10 C11 -178.2(6)
C7 N1 C11 C10 -0.6(9)
Pt1 N1 C11 C10 177.8(5)
C9 C10 C11 N1 -0.4(10)
C16 N2 C12 C13 0.4(10)
Pt2 N2 C12 C13 176.3(5)
N2 C12 C13 C14 0.3(11)
C12 C13 C14 C15 -0.7(10)
C12 C13 C14 C18 179.8(6)
C13 C14 C15 C16 0.2(10)
C18 C14 C15 C16 179.8(6)
C12 N2 C16 C15 -0.9(10)
Pt2 N2 C16 C15 -176.7(5)
C14 C15 C16 N2 0.6(10)
